data_4025060
loop_
_publ_author_name
'Robin A. Weatherhead'
'Michael D. Carducci'
'Eugene A. Mash'

_publ_contact_author_address
;
     The University of Arizona
     Department of Chemistry and Biochemistry
     1306 E. University Boulevard
     Tucson, AZ 85721-0041
     USA
;
_publ_contact_author_email emash@u.arizona.edu
_publ_contact_author_fax 520-621-8407
_publ_contact_author_name 'Professor Eugene A. Mash, Jr.'
_publ_contact_author_phone 520-621-6321
_publ_section_title
;
Synthesis of Conformationally Constrained Diaminodicarboxylic Acid
Derivatives
;
_journal_name_full 'Journal of Organic Chemistry'
_journal_page_first 8773
_journal_page_last 8778
_journal_paper_doi 10.1021/jo901892d
_journal_volume 74
_journal_year 2009
_chemical_formula_moiety 'C28 H40 N2 O8, C3 H7 N O'
_chemical_formula_sum 'C31 H47 N3 O9'
_chemical_formula_weight 605.72
_chemical_name_common UNGIII30
_chemical_name_systematic
; 
 ? 
;
_space_group_IT_number 14
_symmetry_cell_setting monoclinic
_symmetry_Int_Tables_number 14
_symmetry_space_group_name_Hall '-P 2ybc'
_symmetry_space_group_name_H-M 'P 1 21/c 1'
_atom_sites_solution_hydrogens geom
_atom_sites_solution_primary direct
_atom_sites_solution_secondary difmap
_audit_creation_method SHELXL-97
_cell_angle_alpha 90.00
_cell_angle_beta 115.835(2)
_cell_angle_gamma 90.00
_cell_formula_units_Z 4
_cell_length_a 10.7517(11)
_cell_length_b 36.694(4)
_cell_length_c 9.4807(10)
_cell_measurement_reflns_used 4893
_cell_measurement_temperature 170(2)
_cell_measurement_theta_max 23.692
_cell_measurement_theta_min 2.196
_cell_volume 3366.5(6)
_computing_cell_refinement 'Bruker SMART'
_computing_data_collection 'Bruker SMART'
_computing_data_reduction 'Bruker SAINT'
_computing_molecular_graphics 'Bruker SHELXTL'
_computing_publication_material 'Bruker SHELXTL'
_computing_structure_refinement 'Bruker SHELXTL'
_computing_structure_solution 'Bruker SHELXTL'
_diffrn_ambient_temperature 170(2)
_diffrn_measured_fraction_theta_full 0.929
_diffrn_measured_fraction_theta_max 0.929
_diffrn_measurement_device_type 'CCD area detector'
_diffrn_measurement_method 'phi and omega scans'
_diffrn_measurement_specimen_support 'glass fiber'
_diffrn_radiation_monochromator graphite
_diffrn_radiation_source 'fine-focus sealed tube'
_diffrn_radiation_type MoK\a
_diffrn_radiation_wavelength 0.71073
_diffrn_reflns_av_R_equivalents 0.1212
_diffrn_reflns_av_sigmaI/netI 0.1868
_diffrn_reflns_limit_h_max 13
_diffrn_reflns_limit_h_min -13
_diffrn_reflns_limit_k_max 46
_diffrn_reflns_limit_k_min -46
_diffrn_reflns_limit_l_max 11
_diffrn_reflns_limit_l_min -12
_diffrn_reflns_number 25920
_diffrn_reflns_theta_full 27.15
_diffrn_reflns_theta_max 27.15
_diffrn_reflns_theta_min 1.11
_diffrn_standards_decay_% 0.13
_diffrn_standards_interval_count 1818
_diffrn_standards_number 104
_exptl_absorpt_coefficient_mu 0.088
_exptl_absorpt_correction_T_max 1
_exptl_absorpt_correction_T_min 0.809879
_exptl_absorpt_correction_type none
_exptl_absorpt_process_details 'SADABS (Bruker 2000)'
_exptl_crystal_colour colorless
_exptl_crystal_density_diffrn 1.195
_exptl_crystal_density_method 'not measured'
_exptl_crystal_description plate
_exptl_crystal_F_000 1304
_exptl_crystal_size_max .37
_exptl_crystal_size_mid .29
_exptl_crystal_size_min 0.1
_refine_diff_density_max 0.272
_refine_diff_density_min -0.389
_refine_diff_density_rms 0.074
_refine_ls_extinction_method none
_refine_ls_goodness_of_fit_ref 0.895
_refine_ls_hydrogen_treatment constr
_refine_ls_matrix_type full
_refine_ls_number_constraints 0
_refine_ls_number_parameters 390
_refine_ls_number_reflns 6928
_refine_ls_number_restraints 1
_refine_ls_restrained_S_all 0.898
_refine_ls_R_factor_all 0.1990
_refine_ls_R_factor_gt 0.0678
_refine_ls_shift/su_max 0.001
_refine_ls_shift/su_mean 0.000
_refine_ls_structure_factor_coef Fsqd
_refine_ls_weighting_details 'calc w=1/[\s^2^(Fo^2^)+(0.1067P)^2^+0.0000P] where P=(Fo^2^+2Fc^2^)/3'
_refine_ls_weighting_scheme calc
_refine_ls_wR_factor_gt 0.1701
_refine_ls_wR_factor_ref 0.2258
_reflns_number_gt 2629
_reflns_number_total 6928
_reflns_threshold_expression I>2sigma(I)
_cod_data_source_file jo901892d_si_002_3.cif
_cod_data_source_block 24
_cod_depositor_comments
;
The following automatic conversions were performed:
'_symmetry_cell_setting' value 'Monoclinic' changed to 'monoclinic'
according to '/home/saulius/struct/CIF-dictionaries/cif_core.dic'
dictionary named 'cif_core.dic' version 2.4.1 from 2010-06-29.

Automatic conversion script
Id: cif_fix_enum 1527 2010-12-29 10:47:43Z saulius 
;
_cod_original_sg_symbol_H-M P2(1)/c
_cod_database_code 4025060

loop_
_symmetry_equiv_pos_as_xyz
'x, y, z'
'-x, y+1/2, -z+1/2'
'-x, -y, -z'
'x, -y-1/2, z-1/2'

loop_
_atom_site_label
_atom_site_type_symbol
_atom_site_fract_x
_atom_site_fract_y
_atom_site_fract_z
_atom_site_U_iso_or_equiv
_atom_site_adp_type
_atom_site_occupancy
_atom_site_symmetry_multiplicity
_atom_site_calc_flag
_atom_site_refinement_flags
_atom_site_disorder_assembly
_atom_site_disorder_group
O15 O 0.8577(3) 0.13293(7) 0.3803(3) 0.0348(7) Uani 1 1 d . . .
O23 O 0.9271(3) 0.06568(7) 0.5763(3) 0.0332(7) Uani 1 1 d . . .
O29 O -0.3271(3) 0.14652(8) -0.0169(3) 0.0376(7) Uani 1 1 d . . .
O28 O -0.2511(3) 0.11793(8) -0.1776(3) 0.0384(8) Uani 1 1 d . . .
N13 N 0.7314(3) 0.11513(8) 0.5089(3) 0.0255(8) Uani 1 1 d . . .
H13A H 0.6993 0.1217 0.5762 0.031 Uiso 1 1 calc R . .
N26 N -0.1372(3) 0.11381(9) 0.0855(3) 0.0328(9) Uani 1 1 d . . .
H26A H -0.1343 0.1208 0.1757 0.039 Uiso 1 1 calc R . .
O16 O 0.8547(3) 0.16535(7) 0.5833(3) 0.0385(8) Uani 1 1 d . . .
O36 O -0.2023(3) 0.04449(9) 0.0012(4) 0.0517(9) Uani 1 1 d . . .
C3 C 0.4522(4) 0.08794(11) 0.2421(4) 0.0271(9) Uani 1 1 d . . .
C14 C 0.8194(4) 0.13727(11) 0.4824(4) 0.0276(9) Uani 1 1 d . . .
C2 C 0.5962(4) 0.08718(11) 0.2521(4) 0.0290(10) Uani 1 1 d . . .
H2A H 0.6187 0.1106 0.2168 0.035 Uiso 1 1 calc R . .
H2B H 0.6060 0.0672 0.1874 0.035 Uiso 1 1 calc R . .
C11 C 0.4513(4) 0.07196(10) 0.3754(4) 0.0283(10) Uani 1 1 d . . .
C12 C 0.5954(4) 0.06073(11) 0.4877(4) 0.0282(9) Uani 1 1 d . . .
H12A H 0.6069 0.0340 0.4861 0.034 Uiso 1 1 calc R . .
H12B H 0.6166 0.0684 0.5960 0.034 Uiso 1 1 calc R . .
C10 C 0.3285(4) 0.06712(11) 0.3875(4) 0.0306(10) Uani 1 1 d . . .
H10A H 0.3273 0.0558 0.4771 0.037 Uiso 1 1 calc R . .
C4 C 0.3314(4) 0.10026(11) 0.1222(4) 0.0311(10) Uani 1 1 d . . .
H4A H 0.3325 0.1115 0.0324 0.037 Uiso 1 1 calc R . .
C7 C -0.0312(4) 0.08980(12) 0.0838(4) 0.0341(11) Uani 1 1 d . . .
O22 O 0.8002(3) 0.02907(9) 0.3782(4) 0.0601(10) Uani 1 1 d . . .
C1 C 0.6895(4) 0.08069(10) 0.4272(4) 0.0260(9) Uani 1 1 d . . .
C5 C 0.2078(4) 0.09605(12) 0.1344(4) 0.0313(10) Uani 1 1 d . . .
C27 C -0.2392(4) 0.12543(11) -0.0477(5) 0.0311(10) Uani 1 1 d . . .
C9 C 0.2077(4) 0.07919(11) 0.2654(4) 0.0316(10) Uani 1 1 d . . .
O35 O -0.0417(4) 0.04079(9) -0.0896(4) 0.0662(11) Uani 1 1 d . . .
C21 C 0.8119(4) 0.05595(12) 0.4543(5) 0.0322(10) Uani 1 1 d . . .
C24 C 1.0442(4) 0.04144(11) 0.6199(5) 0.0338(10) Uani 1 1 d . . .
H24A H 1.0468 0.0311 0.5248 0.041 Uiso 1 1 calc R . .
H24B H 1.0361 0.0211 0.6840 0.041 Uiso 1 1 calc R . .
C34 C -0.0914(5) 0.05631(13) -0.0137(5) 0.0393(11) Uani 1 1 d . . .
C6 C 0.0665(4) 0.10909(13) 0.0253(5) 0.0396(12) Uani 1 1 d . . .
H6A H 0.0435 0.1021 -0.0842 0.048 Uiso 1 1 calc R . .
H6B H 0.0598 0.1359 0.0310 0.048 Uiso 1 1 calc R . .
C8 C 0.0628(4) 0.07762(13) 0.2535(4) 0.0422(12) Uani 1 1 d . . .
H8A H 0.0532 0.0943 0.3302 0.051 Uiso 1 1 calc R . .
H8B H 0.0395 0.0526 0.2725 0.051 Uiso 1 1 calc R . .
C17 C 0.9573(4) 0.19213(11) 0.5875(5) 0.0382(11) Uani 1 1 d . . .
C30 C -0.4395(4) 0.16617(12) -0.1405(5) 0.0395(11) Uani 1 1 d . . .
C25 C 1.1732(4) 0.06249(13) 0.7116(5) 0.0495(13) Uani 1 1 d . . .
H25A H 1.2533 0.0464 0.7419 0.074 Uiso 1 1 calc R . .
H25B H 1.1702 0.0725 0.8060 0.074 Uiso 1 1 calc R . .
H25C H 1.1808 0.0825 0.6473 0.074 Uiso 1 1 calc R . .
C20 C 1.0933(5) 0.17373(15) 0.6278(6) 0.0659(15) Uani 1 1 d . . .
H20A H 1.1236 0.1611 0.7285 0.099 Uiso 1 1 calc R . .
H20B H 1.1623 0.1920 0.6353 0.099 Uiso 1 1 calc R . .
H20C H 1.0828 0.1560 0.5459 0.099 Uiso 1 1 calc R . .
C32 C -0.5050(5) 0.18672(13) -0.0509(6) 0.0560(14) Uani 1 1 d . . .
H32A H -0.5422 0.1693 -0.0008 0.084 Uiso 1 1 calc R . .
H32B H -0.5800 0.2021 -0.1235 0.084 Uiso 1 1 calc R . .
H32C H -0.4351 0.2020 0.0295 0.084 Uiso 1 1 calc R . .
C33 C -0.5406(5) 0.13945(15) -0.2545(6) 0.0610(15) Uani 1 1 d . . .
H33A H -0.5756 0.1231 -0.1981 0.091 Uiso 1 1 calc R . .
H33B H -0.4939 0.1251 -0.3044 0.091 Uiso 1 1 calc R . .
H33C H -0.6180 0.1528 -0.3349 0.091 Uiso 1 1 calc R . .
C38 C -0.4132(6) 0.01265(18) -0.1164(9) 0.114(3) Uani 1 1 d D . .
H38A H -0.4631 -0.0078 -0.1840 0.170 Uiso 1 1 calc R . .
H38B H -0.4538 0.0357 -0.1685 0.170 Uiso 1 1 calc R . .
H38C H -0.4201 0.0110 -0.0169 0.170 Uiso 1 1 calc R . .
C37 C -0.2637(6) 0.01115(15) -0.0856(8) 0.086(2) Uani 1 1 d D . .
H37A H -0.2181 -0.0106 -0.0228 0.103 Uiso 1 1 calc R . .
H37B H -0.2550 0.0104 -0.1852 0.103 Uiso 1 1 calc R . .
C18 C 0.9067(6) 0.21198(14) 0.4327(6) 0.0714(17) Uani 1 1 d . . .
H18A H 0.9024 0.1950 0.3510 0.107 Uiso 1 1 calc R . .
H18B H 0.9706 0.2319 0.4417 0.107 Uiso 1 1 calc R . .
H18C H 0.8145 0.2220 0.4051 0.107 Uiso 1 1 calc R . .
C31 C -0.3807(5) 0.19248(14) -0.2198(6) 0.0617(15) Uani 1 1 d . . .
H31A H -0.3392 0.1787 -0.2770 0.093 Uiso 1 1 calc R . .
H31B H -0.3101 0.2078 -0.1403 0.093 Uiso 1 1 calc R . .
H31C H -0.4551 0.2080 -0.2932 0.093 Uiso 1 1 calc R . .
C19 C 0.9652(6) 0.21738(15) 0.7159(7) 0.083(2) Uani 1 1 d . . .
H19A H 0.9982 0.2039 0.8148 0.124 Uiso 1 1 calc R . .
H19B H 0.8733 0.2274 0.6900 0.124 Uiso 1 1 calc R . .
H19C H 1.0293 0.2373 0.7265 0.124 Uiso 1 1 calc R . .
N1S N 0.3344(5) 0.20413(12) 0.2577(5) 0.0623(12) Uani 1 1 d . . .
O1S O 0.3095(6) 0.24649(13) 0.0737(6) 0.1116(18) Uani 1 1 d . . .
C3S C 0.2650(8) 0.18342(18) 0.3298(7) 0.102(2) Uani 1 1 d . . .
H3SA H 0.1664 0.1819 0.2584 0.153 Uiso 1 1 calc R . .
H3SB H 0.2767 0.1954 0.4273 0.153 Uiso 1 1 calc R . .
H3SC H 0.3044 0.1588 0.3532 0.153 Uiso 1 1 calc R . .
C2S C 0.2659(7) 0.2254(2) 0.1351(8) 0.086(2) Uani 1 1 d . . .
H2SA H 0.1681 0.2235 0.0904 0.103 Uiso 1 1 calc R . .
C1S C 0.4838(7) 0.20536(19) 0.3325(7) 0.094(2) Uani 1 1 d . . .
H1SA H 0.5169 0.2156 0.2596 0.141 Uiso 1 1 calc R . .
H1SB H 0.5204 0.1806 0.3622 0.141 Uiso 1 1 calc R . .
H1SC H 0.5153 0.2207 0.4264 0.141 Uiso 1 1 calc R . .

loop_
_atom_site_aniso_label
_atom_site_aniso_U_11
_atom_site_aniso_U_22
_atom_site_aniso_U_33
_atom_site_aniso_U_23
_atom_site_aniso_U_13
_atom_site_aniso_U_12
O15 0.0341(17) 0.054(2) 0.0247(15) -0.0067(13) 0.0204(13) -0.0059(14)
O23 0.0231(16) 0.0402(18) 0.0314(16) -0.0044(13) 0.0075(13) 0.0084(13)
O29 0.0327(17) 0.057(2) 0.0273(15) 0.0032(14) 0.0173(13) 0.0137(15)
O28 0.0377(17) 0.060(2) 0.0200(15) -0.0001(14) 0.0152(13) 0.0099(15)
N13 0.0241(18) 0.034(2) 0.0243(17) -0.0048(15) 0.0160(15) -0.0024(15)
N26 0.0257(19) 0.056(2) 0.0163(17) -0.0032(16) 0.0092(15) 0.0051(17)
O16 0.0458(19) 0.0394(18) 0.0425(17) -0.0139(14) 0.0307(15) -0.0131(14)
O36 0.045(2) 0.051(2) 0.056(2) -0.0118(16) 0.0192(17) -0.0054(16)
C3 0.021(2) 0.039(3) 0.022(2) -0.0015(18) 0.0104(18) -0.0020(18)
C14 0.022(2) 0.035(3) 0.022(2) -0.0024(18) 0.0060(18) 0.0030(19)
C2 0.021(2) 0.043(3) 0.020(2) -0.0051(18) 0.0062(17) 0.0006(19)
C11 0.024(2) 0.037(3) 0.023(2) -0.0004(18) 0.0090(18) 0.0022(19)
C12 0.022(2) 0.035(2) 0.025(2) -0.0028(18) 0.0086(18) -0.0029(18)
C10 0.029(2) 0.039(3) 0.026(2) 0.0048(19) 0.014(2) 0.0021(19)
C4 0.026(2) 0.047(3) 0.022(2) -0.0015(19) 0.0131(19) -0.003(2)
C7 0.021(2) 0.059(3) 0.026(2) 0.009(2) 0.0133(19) 0.008(2)
O22 0.038(2) 0.060(2) 0.063(2) -0.0335(19) 0.0029(16) 0.0094(17)
C1 0.021(2) 0.033(2) 0.026(2) -0.0036(18) 0.0125(18) -0.0011(18)
C5 0.020(2) 0.053(3) 0.021(2) 0.0051(19) 0.0093(18) 0.0047(19)
C27 0.028(2) 0.045(3) 0.026(2) 0.001(2) 0.017(2) 0.002(2)
C9 0.024(2) 0.049(3) 0.024(2) 0.0022(19) 0.0117(19) 0.003(2)
O35 0.091(3) 0.070(3) 0.053(2) 0.0042(18) 0.044(2) 0.028(2)
C21 0.027(2) 0.038(3) 0.029(2) -0.005(2) 0.011(2) 0.001(2)
C24 0.023(2) 0.042(3) 0.034(2) 0.001(2) 0.0099(19) 0.010(2)
C34 0.037(3) 0.048(3) 0.029(2) 0.011(2) 0.012(2) 0.014(2)
C6 0.025(2) 0.072(3) 0.026(2) 0.014(2) 0.0147(19) 0.009(2)
C8 0.026(2) 0.075(4) 0.025(2) 0.008(2) 0.010(2) 0.007(2)
C17 0.042(3) 0.037(3) 0.044(3) -0.004(2) 0.026(2) -0.011(2)
C30 0.031(3) 0.050(3) 0.036(2) 0.004(2) 0.014(2) 0.014(2)
C25 0.031(3) 0.070(4) 0.039(3) -0.015(2) 0.007(2) 0.004(2)
C20 0.042(3) 0.075(4) 0.079(4) -0.010(3) 0.025(3) -0.009(3)
C32 0.059(3) 0.059(3) 0.059(3) 0.004(3) 0.035(3) 0.023(3)
C33 0.034(3) 0.081(4) 0.055(3) -0.011(3) 0.007(2) 0.008(3)
C38 0.115(6) 0.098(5) 0.167(7) -0.075(5) 0.099(6) -0.070(5)
C37 0.092(5) 0.048(4) 0.099(5) -0.008(3) 0.023(4) -0.006(3)
C18 0.080(4) 0.055(4) 0.075(4) 0.017(3) 0.030(3) -0.013(3)
C31 0.072(4) 0.062(4) 0.067(4) 0.021(3) 0.045(3) 0.019(3)
C19 0.108(5) 0.071(4) 0.101(5) -0.048(4) 0.074(4) -0.043(4)
N1S 0.092(4) 0.053(3) 0.047(3) 0.005(2) 0.035(3) 0.010(3)
O1S 0.164(5) 0.086(3) 0.097(4) 0.037(3) 0.069(3) 0.023(3)
C3S 0.157(7) 0.089(5) 0.079(5) -0.019(4) 0.068(5) -0.028(5)
C2S 0.099(5) 0.088(5) 0.076(5) 0.005(4) 0.041(4) 0.029(4)
C1S 0.083(5) 0.129(6) 0.056(4) 0.002(4) 0.018(4) 0.021(4)

loop_
_atom_type_symbol
_atom_type_description
_atom_type_scat_dispersion_real
_atom_type_scat_dispersion_imag
_atom_type_scat_source
C C 0.0033 0.0016 'International Tables Vol C Tables 4.2.6.8 and 6.1.1.4'
H H 0.0000 0.0000 'International Tables Vol C Tables 4.2.6.8 and 6.1.1.4'
N N 0.0061 0.0033 'International Tables Vol C Tables 4.2.6.8 and 6.1.1.4'
O O 0.0106 0.0060 'International Tables Vol C Tables 4.2.6.8 and 6.1.1.4'

loop_
_geom_angle_atom_site_label_1
_geom_angle_atom_site_label_2
_geom_angle_atom_site_label_3
_geom_angle
_geom_angle_site_symmetry_1
_geom_angle_site_symmetry_3
_geom_angle_publ_flag
C21 O23 C24 116.8(3) . . ?
C27 O29 C30 121.6(3) . . ?
C14 N13 C1 120.3(3) . . ?
C14 N13 H13A 119.8 . . ?
C1 N13 H13A 119.8 . . ?
C27 N26 C7 120.8(3) . . ?
C27 N26 H26A 119.6 . . ?
C7 N26 H26A 119.6 . . ?
C14 O16 C17 120.7(3) . . ?
C34 O36 C37 114.7(4) . . ?
C4 C3 C11 120.5(3) . . ?
C4 C3 C2 129.1(3) . . ?
C11 C3 C2 110.3(3) . . ?
O15 C14 O16 125.4(4) . . ?
O15 C14 N13 125.2(4) . . ?
O16 C14 N13 109.4(3) . . ?
C3 C2 C1 103.9(3) . . ?
C3 C2 H2A 111.0 . . ?
C1 C2 H2A 111.0 . . ?
C3 C2 H2B 111.0 . . ?
C1 C2 H2B 111.0 . . ?
H2A C2 H2B 109.0 . . ?
C10 C11 C3 120.8(3) . . ?
C10 C11 C12 129.0(3) . . ?
C3 C11 C12 110.1(3) . . ?
C11 C12 C1 104.2(3) . . ?
C11 C12 H12A 110.9 . . ?
C1 C12 H12A 110.9 . . ?
C11 C12 H12B 110.9 . . ?
C1 C12 H12B 110.9 . . ?
H12A C12 H12B 108.9 . . ?
C9 C10 C11 118.1(4) . . ?
C9 C10 H10A 121.0 . . ?
C11 C10 H10A 121.0 . . ?
C3 C4 C5 119.1(4) . . ?
C3 C4 H4A 120.4 . . ?
C5 C4 H4A 120.4 . . ?
N26 C7 C34 112.0(3) . . ?
N26 C7 C8 109.0(3) . . ?
C34 C7 C8 108.3(4) . . ?
N26 C7 C6 112.6(3) . . ?
C34 C7 C6 109.2(3) . . ?
C8 C7 C6 105.4(3) . . ?
N13 C1 C21 112.6(3) . . ?
N13 C1 C2 110.3(3) . . ?
C21 C1 C2 112.5(3) . . ?
N13 C1 C12 108.4(3) . . ?
C21 C1 C12 108.2(3) . . ?
C2 C1 C12 104.4(3) . . ?
C9 C5 C4 119.8(3) . . ?
C9 C5 C6 111.4(3) . . ?
C4 C5 C6 128.8(3) . . ?
O28 C27 N26 124.7(4) . . ?
O28 C27 O29 125.2(4) . . ?
N26 C27 O29 110.1(3) . . ?
C10 C9 C5 121.7(4) . . ?
C10 C9 C8 127.7(3) . . ?
C5 C9 C8 110.6(3) . . ?
O22 C21 O23 124.2(4) . . ?
O22 C21 C1 122.2(4) . . ?
O23 C21 C1 113.4(3) . . ?
O23 C24 C25 108.7(3) . . ?
O23 C24 H24A 110.0 . . ?
C25 C24 H24A 110.0 . . ?
O23 C24 H24B 110.0 . . ?
C25 C24 H24B 110.0 . . ?
H24A C24 H24B 108.3 . . ?
O35 C34 O36 123.9(5) . . ?
O35 C34 C7 124.5(4) . . ?
O36 C34 C7 111.5(4) . . ?
C5 C6 C7 104.3(3) . . ?
C5 C6 H6A 110.9 . . ?
C7 C6 H6A 110.9 . . ?
C5 C6 H6B 110.9 . . ?
C7 C6 H6B 110.9 . . ?
H6A C6 H6B 108.9 . . ?
C9 C8 C7 104.6(3) . . ?
C9 C8 H8A 110.8 . . ?
C7 C8 H8A 110.8 . . ?
C9 C8 H8B 110.8 . . ?
C7 C8 H8B 110.8 . . ?
H8A C8 H8B 108.9 . . ?
O16 C17 C20 110.1(4) . . ?
O16 C17 C19 102.3(3) . . ?
C20 C17 C19 111.5(4) . . ?
O16 C17 C18 110.4(4) . . ?
C20 C17 C18 111.2(4) . . ?
C19 C17 C18 111.0(4) . . ?
O29 C30 C33 109.9(4) . . ?
O29 C30 C32 102.7(3) . . ?
C33 C30 C32 110.9(4) . . ?
O29 C30 C31 109.6(3) . . ?
C33 C30 C31 112.5(4) . . ?
C32 C30 C31 110.8(4) . . ?
C24 C25 H25A 109.5 . . ?
C24 C25 H25B 109.5 . . ?
H25A C25 H25B 109.5 . . ?
C24 C25 H25C 109.5 . . ?
H25A C25 H25C 109.5 . . ?
H25B C25 H25C 109.5 . . ?
C17 C20 H20A 109.5 . . ?
C17 C20 H20B 109.5 . . ?
H20A C20 H20B 109.5 . . ?
C17 C20 H20C 109.5 . . ?
H20A C20 H20C 109.5 . . ?
H20B C20 H20C 109.5 . . ?
C30 C32 H32A 109.5 . . ?
C30 C32 H32B 109.5 . . ?
H32A C32 H32B 109.5 . . ?
C30 C32 H32C 109.5 . . ?
H32A C32 H32C 109.5 . . ?
H32B C32 H32C 109.5 . . ?
C30 C33 H33A 109.5 . . ?
C30 C33 H33B 109.5 . . ?
H33A C33 H33B 109.5 . . ?
C30 C33 H33C 109.5 . . ?
H33A C33 H33C 109.5 . . ?
H33B C33 H33C 109.5 . . ?
C37 C38 H38A 109.5 . . ?
C37 C38 H38B 109.5 . . ?
H38A C38 H38B 109.5 . . ?
C37 C38 H38C 109.5 . . ?
H38A C38 H38C 109.5 . . ?
H38B C38 H38C 109.5 . . ?
O36 C37 C38 105.1(4) . . ?
O36 C37 H37A 110.7 . . ?
C38 C37 H37A 110.7 . . ?
O36 C37 H37B 110.7 . . ?
C38 C37 H37B 110.7 . . ?
H37A C37 H37B 108.8 . . ?
C17 C18 H18A 109.5 . . ?
C17 C18 H18B 109.5 . . ?
H18A C18 H18B 109.5 . . ?
C17 C18 H18C 109.5 . . ?
H18A C18 H18C 109.5 . . ?
H18B C18 H18C 109.5 . . ?
C30 C31 H31A 109.5 . . ?
C30 C31 H31B 109.5 . . ?
H31A C31 H31B 109.5 . . ?
C30 C31 H31C 109.5 . . ?
H31A C31 H31C 109.5 . . ?
H31B C31 H31C 109.5 . . ?
C17 C19 H19A 109.5 . . ?
C17 C19 H19B 109.5 . . ?
H19A C19 H19B 109.5 . . ?
C17 C19 H19C 109.5 . . ?
H19A C19 H19C 109.5 . . ?
H19B C19 H19C 109.5 . . ?
C2S N1S C3S 121.7(6) . . ?
C2S N1S C1S 119.0(5) . . ?
C3S N1S C1S 118.8(5) . . ?
N1S C3S H3SA 109.5 . . ?
N1S C3S H3SB 109.5 . . ?
H3SA C3S H3SB 109.5 . . ?
N1S C3S H3SC 109.5 . . ?
H3SA C3S H3SC 109.5 . . ?
H3SB C3S H3SC 109.5 . . ?
O1S C2S N1S 129.1(7) . . ?
O1S C2S H2SA 115.5 . . ?
N1S C2S H2SA 115.5 . . ?
N1S C1S H1SA 109.5 . . ?
N1S C1S H1SB 109.5 . . ?
H1SA C1S H1SB 109.5 . . ?
N1S C1S H1SC 109.5 . . ?
H1SA C1S H1SC 109.5 . . ?
H1SB C1S H1SC 109.5 . . ?

loop_
_geom_bond_atom_site_label_1
_geom_bond_atom_site_label_2
_geom_bond_distance
_geom_bond_site_symmetry_2
_geom_bond_publ_flag
O15 C14 1.216(4) . ?
O23 C21 1.323(4) . ?
O23 C24 1.447(4) . ?
O29 C27 1.348(4) . ?
O29 C30 1.456(5) . ?
O28 C27 1.213(4) . ?
N13 C14 1.352(5) . ?
N13 C1 1.448(5) . ?
N13 H13A 0.8800 . ?
N26 C27 1.331(5) . ?
N26 C7 1.447(5) . ?
N26 H26A 0.8800 . ?
O16 C14 1.343(4) . ?
O16 C17 1.464(5) . ?
O36 C34 1.333(5) . ?
O36 C37 1.462(6) . ?
C3 C4 1.377(5) . ?
C3 C11 1.397(5) . ?
C3 C2 1.509(5) . ?
C2 C1 1.539(5) . ?
C2 H2A 0.9900 . ?
C2 H2B 0.9900 . ?
C11 C10 1.386(5) . ?
C11 C12 1.506(5) . ?
C12 C1 1.547(5) . ?
C12 H12A 0.9900 . ?
C12 H12B 0.9900 . ?
C10 C9 1.383(5) . ?
C10 H10A 0.9500 . ?
C4 C5 1.392(5) . ?
C4 H4A 0.9500 . ?
C7 C34 1.504(6) . ?
C7 C8 1.546(5) . ?
C7 C6 1.556(5) . ?
O22 C21 1.196(4) . ?
C1 C21 1.526(5) . ?
C5 C9 1.388(5) . ?
C5 C6 1.495(5) . ?
C9 C8 1.513(5) . ?
O35 C34 1.210(5) . ?
C24 C25 1.492(5) . ?
C24 H24A 0.9900 . ?
C24 H24B 0.9900 . ?
C6 H6A 0.9900 . ?
C6 H6B 0.9900 . ?
C8 H8A 0.9900 . ?
C8 H8B 0.9900 . ?
C17 C20 1.501(6) . ?
C17 C19 1.502(6) . ?
C17 C18 1.511(6) . ?
C30 C33 1.512(6) . ?
C30 C32 1.520(6) . ?
C30 C31 1.520(6) . ?
C25 H25A 0.9800 . ?
C25 H25B 0.9800 . ?
C25 H25C 0.9800 . ?
C20 H20A 0.9800 . ?
C20 H20B 0.9800 . ?
C20 H20C 0.9800 . ?
C32 H32A 0.9800 . ?
C32 H32B 0.9800 . ?
C32 H32C 0.9800 . ?
C33 H33A 0.9800 . ?
C33 H33B 0.9800 . ?
C33 H33C 0.9800 . ?
C38 C37 1.504(4) . ?
C38 H38A 0.9800 . ?
C38 H38B 0.9800 . ?
C38 H38C 0.9800 . ?
C37 H37A 0.9900 . ?
C37 H37B 0.9900 . ?
C18 H18A 0.9800 . ?
C18 H18B 0.9800 . ?
C18 H18C 0.9800 . ?
C31 H31A 0.9800 . ?
C31 H31B 0.9800 . ?
C31 H31C 0.9800 . ?
C19 H19A 0.9800 . ?
C19 H19B 0.9800 . ?
C19 H19C 0.9800 . ?
N1S C2S 1.326(7) . ?
N1S C3S 1.431(7) . ?
N1S C1S 1.446(7) . ?
O1S C2S 1.180(7) . ?
C3S H3SA 0.9800 . ?
C3S H3SB 0.9800 . ?
C3S H3SC 0.9800 . ?
C2S H2SA 0.9500 . ?
C1S H1SA 0.9800 . ?
C1S H1SB 0.9800 . ?
C1S H1SC 0.9800 . ?

loop_
_geom_hbond_atom_site_label_D
_geom_hbond_atom_site_label_H
_geom_hbond_atom_site_label_A
_geom_hbond_distance_DH
_geom_hbond_distance_HA
_geom_hbond_distance_DA
_geom_hbond_angle_DHA
_geom_hbond_site_symmetry_A
N13 H13A O28 0.88 2.16 2.897(4) 140.8 1_656
N26 H26A O15 0.88 2.03 2.905(4) 174.1 1_455

loop_
_geom_torsion_atom_site_label_1
_geom_torsion_atom_site_label_2
_geom_torsion_atom_site_label_3
_geom_torsion_atom_site_label_4
_geom_torsion
_geom_torsion_site_symmetry_1
_geom_torsion_site_symmetry_2
_geom_torsion_site_symmetry_3
_geom_torsion_site_symmetry_4
_geom_torsion_publ_flag
C17 O16 C14 O15 -6.2(6) . . . . ?
C17 O16 C14 N13 175.6(3) . . . . ?
C1 N13 C14 O15 8.6(6) . . . . ?
C1 N13 C14 O16 -173.2(3) . . . . ?
C4 C3 C2 C1 164.8(4) . . . . ?
C11 C3 C2 C1 -18.1(4) . . . . ?
C4 C3 C11 C10 2.1(6) . . . . ?
C2 C3 C11 C10 -175.3(4) . . . . ?
C4 C3 C11 C12 179.7(4) . . . . ?
C2 C3 C11 C12 2.4(4) . . . . ?
C10 C11 C12 C1 -168.3(4) . . . . ?
C3 C11 C12 C1 14.3(4) . . . . ?
C3 C11 C10 C9 -1.2(6) . . . . ?
C12 C11 C10 C9 -178.4(4) . . . . ?
C11 C3 C4 C5 -1.0(6) . . . . ?
C2 C3 C4 C5 175.8(4) . . . . ?
C27 N26 C7 C34 -53.9(5) . . . . ?
C27 N26 C7 C8 -173.8(4) . . . . ?
C27 N26 C7 C6 69.6(5) . . . . ?
C14 N13 C1 C21 57.5(4) . . . . ?
C14 N13 C1 C2 -69.1(4) . . . . ?
C14 N13 C1 C12 177.1(3) . . . . ?
C3 C2 C1 N13 -90.4(4) . . . . ?
C3 C2 C1 C21 143.0(3) . . . . ?
C3 C2 C1 C12 25.9(4) . . . . ?
C11 C12 C1 N13 92.9(3) . . . . ?
C11 C12 C1 C21 -144.7(3) . . . . ?
C11 C12 C1 C2 -24.7(4) . . . . ?
C3 C4 C5 C9 -0.8(6) . . . . ?
C3 C4 C5 C6 175.9(4) . . . . ?
C7 N26 C27 O28 -1.5(6) . . . . ?
C7 N26 C27 O29 178.3(3) . . . . ?
C30 O29 C27 O28 -7.2(6) . . . . ?
C30 O29 C27 N26 173.0(3) . . . . ?
C11 C10 C9 C5 -0.7(6) . . . . ?
C11 C10 C9 C8 -178.7(4) . . . . ?
C4 C5 C9 C10 1.7(6) . . . . ?
C6 C5 C9 C10 -175.6(4) . . . . ?
C4 C5 C9 C8 180.0(4) . . . . ?
C6 C5 C9 C8 2.7(5) . . . . ?
C24 O23 C21 O22 -1.2(6) . . . . ?
C24 O23 C21 C1 173.7(3) . . . . ?
N13 C1 C21 O22 -168.1(4) . . . . ?
C2 C1 C21 O22 -42.7(5) . . . . ?
C12 C1 C21 O22 72.1(5) . . . . ?
N13 C1 C21 O23 17.0(5) . . . . ?
C2 C1 C21 O23 142.4(3) . . . . ?
C12 C1 C21 O23 -102.8(4) . . . . ?
C21 O23 C24 C25 157.8(3) . . . . ?
C37 O36 C34 O35 -1.5(6) . . . . ?
C37 O36 C34 C7 -177.8(4) . . . . ?
N26 C7 C34 O35 146.4(4) . . . . ?
C8 C7 C34 O35 -93.4(5) . . . . ?
C6 C7 C34 O35 20.9(5) . . . . ?
N26 C7 C34 O36 -37.4(4) . . . . ?
C8 C7 C34 O36 82.8(4) . . . . ?
C6 C7 C34 O36 -162.8(3) . . . . ?
C9 C5 C6 C7 -13.7(5) . . . . ?
C4 C5 C6 C7 169.3(4) . . . . ?
N26 C7 C6 C5 137.6(3) . . . . ?
C34 C7 C6 C5 -97.4(4) . . . . ?
C8 C7 C6 C5 18.8(4) . . . . ?
C10 C9 C8 C7 -172.3(4) . . . . ?
C5 C9 C8 C7 9.5(5) . . . . ?
N26 C7 C8 C9 -138.5(4) . . . . ?
C34 C7 C8 C9 99.5(4) . . . . ?
C6 C7 C8 C9 -17.3(5) . . . . ?
C14 O16 C17 C20 -60.6(5) . . . . ?
C14 O16 C17 C19 -179.1(4) . . . . ?
C14 O16 C17 C18 62.6(5) . . . . ?
C27 O29 C30 C33 63.9(5) . . . . ?
C27 O29 C30 C32 -178.0(4) . . . . ?
C27 O29 C30 C31 -60.2(5) . . . . ?
C34 O36 C37 C38 -154.0(5) . . . . ?
C3S N1S C2S O1S 171.9(7) . . . . ?
C1S N1S C2S O1S -0.2(10) . . . . ?
